data_7213056
loop_
_publ_author_name
'Senthil Kumar, V. S.'
'Kuduva, Srinivasan S.'
'Desiraju, Gautam R.'

_publ_section_title
;
 Pseudopolymorphs of 3,5-dinitrosalicylic acid
;
_journal_issue 6
_journal_name_full 'Journal of the Chemical Society, Perkin Transactions 2'
_journal_page_first 1069
_journal_paper_doi 10.1039/a902134e
_journal_year 1999
_chemical_formula_moiety 'C7 H4 N2 O7 . C2 H4 O2'
_chemical_formula_sum 'C9 H8 N2 O8'
_chemical_formula_weight 272.17
_space_group_IT_number 2
_symmetry_cell_setting triclinic
_symmetry_space_group_name_Hall '-P 1'
_symmetry_space_group_name_H-M 'P -1'
_atom_sites_solution_hydrogens geom
_atom_sites_solution_primary direct
_atom_sites_solution_secondary difmap
_audit_creation_method SHELXL-97
_cell_angle_alpha 78.99(3)
_cell_angle_beta 73.84(5)
_cell_angle_gamma 85.86(5)
_cell_formula_units_Z 2
_cell_length_a 6.006(4)
_cell_length_b 9.517(4)
_cell_length_c 10.396(5)
_cell_measurement_reflns_used 25
_cell_measurement_temperature 293(2)
_cell_measurement_theta_max 12
_cell_measurement_theta_min 8
_cell_volume 560.1(5)
_computing_structure_refinement 'SHELXL-97 (Sheldrick, 1997)'
_computing_structure_solution 'SHELXS-97 (Sheldrick, 1990)'
_diffrn_ambient_temperature 293(2)
_diffrn_measured_fraction_theta_full 0.975
_diffrn_measured_fraction_theta_max 0.975
_diffrn_radiation_monochromator graphite
_diffrn_radiation_source 'fine-focus sealed tube'
_diffrn_radiation_type MoK\a
_diffrn_radiation_wavelength 0.71073
_diffrn_reflns_av_R_equivalents 0.0000
_diffrn_reflns_av_sigmaI/netI 0.0438
_diffrn_reflns_limit_h_max 7
_diffrn_reflns_limit_h_min 0
_diffrn_reflns_limit_k_max 11
_diffrn_reflns_limit_k_min -11
_diffrn_reflns_limit_l_max 12
_diffrn_reflns_limit_l_min -11
_diffrn_reflns_number 1924
_diffrn_reflns_theta_full 24.99
_diffrn_reflns_theta_max 24.99
_diffrn_reflns_theta_min 2.07
_diffrn_standards_decay_% 18
_diffrn_standards_interval_time '90 minutes'
_exptl_absorpt_coefficient_mu 0.146
_exptl_absorpt_correction_type none
_exptl_crystal_colour Yellow
_exptl_crystal_density_diffrn 1.614
_exptl_crystal_density_method 'not measured'
_exptl_crystal_F_000 280
_refine_diff_density_max 0.193
_refine_diff_density_min -0.198
_refine_diff_density_rms 0.046
_refine_ls_extinction_method none
_refine_ls_goodness_of_fit_ref 0.991
_refine_ls_hydrogen_treatment mixed
_refine_ls_matrix_type full
_refine_ls_number_parameters 178
_refine_ls_number_reflns 1924
_refine_ls_number_restraints 0
_refine_ls_restrained_S_all 0.991
_refine_ls_R_factor_all 0.1331
_refine_ls_R_factor_gt 0.0578
_refine_ls_shift/su_max 0.000
_refine_ls_shift/su_mean 0.000
_refine_ls_structure_factor_coef Fsqd
_refine_ls_weighting_details 'calc w=1/[\s^2^(Fo^2^)+(0.0947P)^2^+0.0000P] where P=(Fo^2^+2Fc^2^)/3'
_refine_ls_weighting_scheme calc
_refine_ls_wR_factor_gt 0.1469
_refine_ls_wR_factor_ref 0.1766
_reflns_number_gt 932
_reflns_number_total 1924
_reflns_threshold_expression >2sigma(I)
_cod_data_source_file 902134esup1.cif
_cod_data_source_block Form_A
_cod_depositor_comments
;
The following automatic conversions were performed:

'_symmetry_cell_setting' value 'Triclinic' changed to 'triclinic'
according to /home/saulius/struct/CIF-dictionaries/cif_core.dic
dictionary named 'cif_core.dic' version 2.4.2 from 2011-04-26.

Automatic conversion script
Id: cif_fix_values 1891 2012-01-12 08:04:46Z andrius 

The following automatic conversions were performed:

data name '_atom_site_symmetry_multiplicit' was replaced with
'_atom_site_symmetry_multiplicity' as specified in the replacement
file 'data/replacement-values/replacement_tags.lst'.

Automatic conversion script
Id: cif_correct_tags 9268 2022-04-12 08:56:07Z antanas 
;
_cod_original_sg_symbol_H-M P-1
_cod_database_code 7213056

loop_
_symmetry_equiv_pos_as_xyz
'x, y, z'
'-x, -y, -z'

loop_
_atom_site_label
_atom_site_type_symbol
_atom_site_fract_x
_atom_site_fract_y
_atom_site_fract_z
_atom_site_U_iso_or_equiv
_atom_site_adp_type
_atom_site_occupancy
_atom_site_symmetry_multiplicity
_atom_site_calc_flag
_atom_site_refinement_flags
O1 O -0.7424(6) 0.2250(4) 0.8130(4) 0.1153(13) Uani 1 1 d .
O1W O 0.4323(4) 0.5415(3) 0.1279(2) 0.0622(7) Uani 1 1 d .
O2 O -0.6518(6) 0.3916(5) 0.6387(4) 0.1133(13) Uani 1 1 d .
O3 O 0.063(2) -0.1669(10) 0.7698(9) 0.111(3) Uani 0.50 1 d P
O3A O -0.1886(19) -0.0976(12) 0.9212(8) 0.152(4) Uani 0.50 1 d P
O4 O 0.1813(13) -0.1001(8) 0.8191(9) 0.143(3) Uani 0.60 1 d P
O4A O -0.146(2) -0.1825(13) 0.8590(12) 0.113(4) Uani 0.40 1 d P
O5 O 0.1144(4) 0.4188(3) 0.3393(2) 0.0724(8) Uani 1 1 d .
H5 H 0.2192 0.4510 0.2728 0.109 Uiso 1 1 calc .
O6 O 0.3766(5) 0.2461(3) 0.3611(3) 0.0779(9) Uani 1 1 d .
O7 O 0.2839(4) 0.0459(2) 0.5655(2) 0.0693(8) Uani 1 1 d .
H7 H 0.3613 0.0934 0.4950 0.104 Uiso 1 1 calc .
N1 N -0.6085(6) 0.2846(5) 0.7116(4) 0.0831(11) Uani 1 1 d .
N2 N -0.0361(10) -0.0838(5) 0.8078(4) 0.0914(13) Uani 1 1 d .
C1 C 0.0093(3) 0.2288(2) 0.52082(18) 0.0510(8) Uani 1 1 d G
C2 C 0.0709(3) 0.1060(2) 0.6009(2) 0.0539(9) Uani 1 1 d G
C3 C -0.0900(4) 0.04188(19) 0.7178(2) 0.0655(10) Uani 1 1 d G
C4 C -0.3125(4) 0.1004(3) 0.75467(19) 0.0721(11) Uani 1 1 d G
H4 H -0.4202 0.0575 0.8329 0.087 Uiso 1 1 calc .
C5 C -0.3741(3) 0.2232(3) 0.6746(2) 0.0648(10) Uani 1 1 d G
C6 C -0.2132(4) 0.2873(2) 0.5576(2) 0.0596(10) Uani 1 1 d G
H6 H -0.2545 0.3694 0.5041 0.072 Uiso 1 1 calc .
C7 C 0.1833(6) 0.2983(4) 0.4010(3) 0.0567(9) Uani 1 1 d .
C2W C 0.3518(6) 0.6189(4) 0.0161(4) 0.0631(10) Uani 1 1 d .
H2W1 H 0.4545 0.6976 -0.0314 0.076 Uiso 1 1 calc .
H2W2 H 0.1981 0.6588 0.0505 0.076 Uiso 1 1 calc .
C3W C 0.6565(6) 0.4761(4) 0.0802(4) 0.0654(10) Uani 1 1 d .
H3W1 H 0.7041 0.4208 0.1570 0.078 Uiso 1 1 calc .
H3W2 H 0.7697 0.5499 0.0351 0.078 Uiso 1 1 calc .

loop_
_atom_site_aniso_label
_atom_site_aniso_U_11
_atom_site_aniso_U_22
_atom_site_aniso_U_33
_atom_site_aniso_U_23
_atom_site_aniso_U_13
_atom_site_aniso_U_12
O1 0.071(2) 0.146(3) 0.113(3) -0.055(2) 0.028(2) -0.026(2)
O1W 0.0548(15) 0.0721(16) 0.0535(14) -0.0073(12) -0.0112(11) 0.0149(12)
O2 0.075(2) 0.154(4) 0.113(3) -0.042(3) -0.0263(19) 0.040(2)
O3 0.141(9) 0.079(5) 0.119(6) -0.012(5) -0.060(6) 0.041(6)
O3A 0.186(9) 0.148(9) 0.059(5) 0.038(5) 0.018(5) 0.054(7)
O4 0.118(6) 0.108(5) 0.162(7) 0.050(5) -0.027(5) 0.018(5)
O4A 0.122(9) 0.110(9) 0.091(8) 0.050(6) -0.028(7) -0.074(7)
O5 0.0683(17) 0.0631(16) 0.0694(16) 0.0016(13) -0.0050(13) 0.0146(13)
O6 0.0616(17) 0.0740(18) 0.0765(17) 0.0007(14) 0.0021(14) 0.0195(14)
O7 0.0687(17) 0.0572(15) 0.0738(17) -0.0062(13) -0.0124(13) 0.0104(13)
N1 0.052(2) 0.113(3) 0.089(3) -0.055(3) -0.003(2) -0.005(2)
N2 0.131(4) 0.067(3) 0.070(3) 0.005(2) -0.026(3) -0.011(3)
C1 0.049(2) 0.050(2) 0.055(2) -0.0156(17) -0.0124(17) 0.0038(16)
C2 0.056(2) 0.045(2) 0.059(2) -0.0161(17) -0.0095(18) 0.0036(16)
C3 0.076(3) 0.058(2) 0.057(2) -0.008(2) -0.009(2) -0.010(2)
C4 0.073(3) 0.082(3) 0.059(2) -0.025(2) 0.002(2) -0.031(2)
C5 0.051(2) 0.076(3) 0.068(2) -0.031(2) -0.0039(19) -0.0051(19)
C6 0.054(2) 0.064(2) 0.067(2) -0.025(2) -0.0185(19) 0.0031(18)
C7 0.056(2) 0.055(2) 0.054(2) -0.0117(18) -0.0080(18) 0.0104(18)
C2W 0.055(2) 0.059(2) 0.064(2) -0.0028(19) -0.0066(18) 0.0107(18)
C3W 0.054(2) 0.070(2) 0.070(2) -0.008(2) -0.0193(19) 0.0094(19)

loop_
_atom_type_symbol
_atom_type_description
_atom_type_scat_dispersion_real
_atom_type_scat_dispersion_imag
_atom_type_scat_source
C C 0.0033 0.0016 'International Tables Vol C Tables 4.2.6.8 and 6.1.1.4'
H H 0.0000 0.0000 'International Tables Vol C Tables 4.2.6.8 and 6.1.1.4'
N N 0.0061 0.0033 'International Tables Vol C Tables 4.2.6.8 and 6.1.1.4'
O O 0.0106 0.0060 'International Tables Vol C Tables 4.2.6.8 and 6.1.1.4'

loop_
_geom_angle_atom_site_label_1
_geom_angle_atom_site_label_2
_geom_angle_atom_site_label_3
_geom_angle
_geom_angle_site_symmetry_3
C2W O1W C3W 111.0(2) .
N2 O3 O4 71.2(8) .
N2 O3 O4A 56.0(8) .
O4 O3 O4A 106.4(11) .
O4A O3A N2 57.1(6) .
O3 O4 N2 46.6(5) .
O3A O4A N2 68.7(10) .
O3A O4A O3 112.5(12) .
N2 O4A O3 48.3(5) .
O1 N1 O2 125.2(4) .
O1 N1 C5 117.3(5) .
O2 N1 C5 117.5(4) .
O3 N2 O4A 75.7(10) .
O3 N2 O3A 124.3(9) .
O4A N2 O3A 54.2(8) .
O3 N2 O4 62.2(7) .
O4A N2 O4 113.0(8) .
O3A N2 O4 113.6(7) .
O3 N2 C3 121.1(6) .
O4A N2 C3 128.6(8) .
O3A N2 C3 109.6(6) .
O4 N2 C3 117.6(5) .
C2 C1 C6 120.0 .
C2 C1 C7 119.3(2) .
C6 C1 C7 120.6(2) .
O7 C2 C3 119.05(19) .
O7 C2 C1 120.93(19) .
C3 C2 C1 120.0 .
C2 C3 C4 120.0 .
C2 C3 N2 123.0(3) .
C4 C3 N2 117.0(3) .
C5 C4 C3 120.0 .
C4 C5 C6 120.0 .
C4 C5 N1 120.4(3) .
C6 C5 N1 119.6(3) .
C5 C6 C1 120.0 .
O6 C7 O5 122.8(3) .
O6 C7 C1 122.6(3) .
O5 C7 C1 114.6(3) .
O1W C2W C3W 110.9(3) 2_665
O1W C3W C2W 110.4(3) 2_665

loop_
_geom_bond_atom_site_label_1
_geom_bond_atom_site_label_2
_geom_bond_distance
_geom_bond_site_symmetry_2
O1 N1 1.202(5) .
O1W C2W 1.436(4) .
O1W C3W 1.439(4) .
O2 N1 1.206(5) .
O3 N2 1.028(8) .
O3 O4 1.251(11) .
O3 O4A 1.335(15) .
O3A O4A 1.103(14) .
O3A N2 1.266(9) .
O4 N2 1.339(8) .
O4A N2 1.142(9) .
O5 C7 1.303(4) .
O6 C7 1.222(4) .
O7 C2 1.346(3) .
N1 C5 1.462(4) .
N2 C3 1.447(4) .
C1 C2 1.3900 .
C1 C6 1.3900 .
C1 C7 1.464(4) .
C2 C3 1.3900 .
C3 C4 1.3900 .
C4 C5 1.3900 .
C5 C6 1.3900 .
C2W C3W 1.484(5) 2_665
C3W C2W 1.484(5) 2_665
